data_7129224
loop_
_publ_author_name
'Zhang, Kan'
'Yao, Yanxiu'
'Sun, Winjin'
'Wen, Rui'
'Wang, Yanyan'
'Sun, Huaming'
'Zhang, Wei-Qiang'
'Zhang, Guofang'
'Gao, Ziwei'

_publ_section_title
;
 Triazine-wingtips accelerated NHC-Pd catalysed carbonylative Sonogashira
 cross-coupling reaction
;
_journal_name_full 'Chemical Communications'
_journal_paper_doi 10.1039/D1CC05280B
_journal_year 2021
_chemical_formula_moiety 'C11 H14 Cl N6 O2 Pd, F6 P'
_chemical_formula_sum 'C11 H14 Cl F6 N6 O2 P Pd'
_chemical_formula_weight 549.10
_space_group_crystal_system monoclinic
_space_group_IT_number 14
_space_group_name_Hall '-P 2yn'
_space_group_name_H-M_alt 'P 1 21/n 1'
_atom_sites_solution_hydrogens geom
_atom_sites_solution_primary dual
_audit_creation_date 2020-05-22
_audit_creation_method
;
Olex2 1.3
(compiled 2020.02.04 svn.rd84adfe8 for OlexSys, GUI svn.r6032)
;
_audit_update_record
;
2020-05-22 deposited with the CCDC.	2021-11-11 downloaded from the CCDC.
;
_cell_angle_alpha 90
_cell_angle_beta 103.435(4)
_cell_angle_gamma 90
_cell_formula_units_Z 4
_cell_length_a 7.8588(10)
_cell_length_b 23.213(3)
_cell_length_c 10.2891(13)
_cell_measurement_reflns_used 9870
_cell_measurement_temperature 153.0
_cell_measurement_theta_max 26.410
_cell_measurement_theta_min 2.688
_cell_volume 1825.6(4)
_computing_cell_refinement 'SAINT v8.37A (Bruker, 2015)'
_computing_data_reduction 'SAINT v8.37A (Bruker, 2015)'
_computing_molecular_graphics 'Olex2 1.3 (Dolomanov et al., 2009)'
_computing_publication_material 'Olex2 1.3 (Dolomanov et al., 2009)'
_computing_structure_refinement 'SHELXL 2018/3 (Sheldrick, 2015)'
_computing_structure_solution 'SHELXT 2018/2 (Sheldrick, 2018)'
_diffrn_ambient_temperature 153.0
_diffrn_measured_fraction_theta_full 0.994
_diffrn_measured_fraction_theta_max 0.993
_diffrn_measurement_device_type 'Bruker APEX-II CCD'
_diffrn_measurement_method '\f and \w scans'
_diffrn_radiation_type MoK\a
_diffrn_radiation_wavelength 0.71073
_diffrn_reflns_av_R_equivalents 0.0253
_diffrn_reflns_av_unetI/netI 0.0166
_diffrn_reflns_Laue_measured_fraction_full 0.994
_diffrn_reflns_Laue_measured_fraction_max 0.993
_diffrn_reflns_limit_h_max 9
_diffrn_reflns_limit_h_min -9
_diffrn_reflns_limit_k_max 29
_diffrn_reflns_limit_k_min -29
_diffrn_reflns_limit_l_max 12
_diffrn_reflns_limit_l_min -11
_diffrn_reflns_number 21961
_diffrn_reflns_point_group_measured_fraction_full 0.994
_diffrn_reflns_point_group_measured_fraction_max 0.993
_diffrn_reflns_theta_full 25.242
_diffrn_reflns_theta_max 26.423
_diffrn_reflns_theta_min 2.687
_diffrn_source_current 1.0
_diffrn_source_power 0.05
_diffrn_source_voltage 50.0
_diffrn_standards_number 0
_exptl_absorpt_coefficient_mu 1.331
_exptl_absorpt_correction_T_max 0.7454
_exptl_absorpt_correction_T_min 0.6000
_exptl_absorpt_correction_type multi-scan
_exptl_absorpt_process_details
;
SADABS-2014/5 (Bruker,2014/5) was used for absorption correction.
wR2(int) was 0.1348 before and 0.0441 after correction.
The Ratio of minimum to maximum transmission is 0.8049.
The \l/2 correction factor is Not present.
;
_exptl_crystal_colour 'clear light colourless'
_exptl_crystal_colour_lustre clear
_exptl_crystal_colour_modifier light
_exptl_crystal_colour_primary colourless
_exptl_crystal_density_diffrn 1.998
_exptl_crystal_description block
_exptl_crystal_F_000 1080
_exptl_crystal_size_max 0.5
_exptl_crystal_size_mid 0.4
_exptl_crystal_size_min 0.3
_refine_diff_density_max 1.695
_refine_diff_density_min -0.900
_refine_diff_density_rms 0.104
_refine_ls_extinction_method none
_refine_ls_goodness_of_fit_ref 1.118
_refine_ls_hydrogen_treatment constr
_refine_ls_matrix_type full
_refine_ls_number_parameters 257
_refine_ls_number_reflns 3721
_refine_ls_number_restraints 0
_refine_ls_restrained_S_all 1.118
_refine_ls_R_factor_all 0.0399
_refine_ls_R_factor_gt 0.0383
_refine_ls_shift/su_max 0.001
_refine_ls_shift/su_mean 0.000
_refine_ls_structure_factor_coef Fsqd
_refine_ls_weighting_details 'w=1/[\s^2^(Fo^2^)+(0.0389P)^2^+6.3118P] where P=(Fo^2^+2Fc^2^)/3'
_refine_ls_weighting_scheme calc
_refine_ls_wR_factor_gt 0.0928
_refine_ls_wR_factor_ref 0.0937
_reflns_Friedel_coverage 0.000
_reflns_number_gt 3577
_reflns_number_total 3721
_reflns_threshold_expression 'I > 2\s(I)'
_cod_data_source_file d1cc05280b2.cif
_cod_data_source_block s_CCDC4
_cod_database_code 7129224
_shelx_shelxl_version_number 2018/3
_shelx_space_group_comment
;
The symmetry employed for this shelxl refinement is uniquely defined
by the following loop, which should always be used as a source of
symmetry information in preference to the above space-group names.
They are only intended as comments.
;
_shelx_estimated_absorpt_t_max 0.691
_shelx_estimated_absorpt_t_min 0.556
_olex2_refinement_description
;
1. Fixed Uiso
 At 1.2 times of:
  All C(H) groups
 At 1.5 times of:
  All C(H,H,H) groups
2.a Aromatic/amide H refined with riding coordinates:
 C5(H5), C7(H7)
2.b Idealised Me refined as rotating group:
 C8(H8A,H8B,H8C), C9(H9A,H9B,H9C), C10(H10A,H10B,H10C), C11(H11A,H11B,H11C)
;
_olex2_submission_special_instructions 'No special instructions were received'

loop_
_space_group_symop_operation_xyz
'x, y, z'
'-x+1/2, y+1/2, -z+1/2'
'-x, -y, -z'
'x-1/2, -y-1/2, z-1/2'

loop_
_atom_site_label
_atom_site_type_symbol
_atom_site_fract_x
_atom_site_fract_y
_atom_site_fract_z
_atom_site_U_iso_or_equiv
_atom_site_adp_type
_atom_site_occupancy
_atom_site_site_symmetry_order
_atom_site_calc_flag
_atom_site_refinement_flags_posn
_atom_site_refinement_flags_adp
_atom_site_refinement_flags_occupancy
_atom_site_disorder_assembly
_atom_site_disorder_group
Pd01 Pd 0.46070(3) 0.56808(2) 0.56057(3) 0.01910(10) Uani 1 1 d . . . . .
Cl1 Cl 0.17575(11) 0.54282(4) 0.48495(10) 0.0299(2) Uani 1 1 d . . . . .
O1 O 1.2117(3) 0.60518(12) 0.8455(3) 0.0280(6) Uani 1 1 d . . . . .
O2 O 0.7656(4) 0.65479(12) 0.4971(3) 0.0294(6) Uani 1 1 d . . . . .
N1 N 0.7210(4) 0.58707(12) 0.6425(3) 0.0189(6) Uani 1 1 d . . . . .
N2 N 0.6841(4) 0.51562(12) 0.7852(3) 0.0188(6) Uani 1 1 d . . . . .
N3 N 0.9922(4) 0.63498(13) 0.6733(3) 0.0222(6) Uani 1 1 d . . . . .
N4 N 0.4159(4) 0.62692(15) 0.4088(3) 0.0294(7) Uani 1 1 d . . . . .
N5 N 0.9596(4) 0.55708(13) 0.8166(3) 0.0207(6) Uani 1 1 d . . . . .
N6 N 0.4379(4) 0.47458(13) 0.7754(3) 0.0224(6) Uani 1 1 d . . . . .
C1 C 0.8307(5) 0.62570(15) 0.6070(3) 0.0206(7) Uani 1 1 d . . . . .
C2 C 0.5130(4) 0.51381(15) 0.7135(3) 0.0204(7) Uani 1 1 d . . . . .
C3 C 0.7978(5) 0.55485(14) 0.7480(3) 0.0190(7) Uani 1 1 d . . . . .
C4 C 1.0500(5) 0.59976(15) 0.7752(4) 0.0211(7) Uani 1 1 d . . . . .
C5 C 0.5595(5) 0.45140(16) 0.8845(4) 0.0256(7) Uani 1 1 d . . . . .
H5 H 0.536615 0.422549 0.943716 0.031 Uiso 1 1 calc R U . . .
C6 C 0.3759(5) 0.66005(17) 0.3254(4) 0.0275(8) Uani 1 1 d . . . . .
C7 C 0.7140(5) 0.47723(16) 0.8906(4) 0.0255(8) Uani 1 1 d . . . . .
H7 H 0.821151 0.470529 0.953923 0.031 Uiso 1 1 calc R U . . .
C8 C 1.3114(5) 0.65348(19) 0.8114(5) 0.0359(9) Uani 1 1 d . . . . .
H8A H 1.322557 0.649374 0.718941 0.054 Uiso 1 1 calc R U . . .
H8B H 1.428019 0.653991 0.871615 0.054 Uiso 1 1 calc R U . . .
H8C H 1.250620 0.689574 0.820675 0.054 Uiso 1 1 calc R U . . .
C9 C 0.3292(6) 0.70181(19) 0.2196(4) 0.0346(9) Uani 1 1 d . . . . .
H9A H 0.296163 0.681858 0.133443 0.052 Uiso 1 1 calc R U . . .
H9B H 0.429350 0.727063 0.220330 0.052 Uiso 1 1 calc R U . . .
H9C H 0.230284 0.724908 0.232941 0.052 Uiso 1 1 calc R U . . .
C10 C 0.2557(5) 0.45448(18) 0.7407(4) 0.0316(9) Uani 1 1 d . . . . .
H10A H 0.190587 0.475726 0.662512 0.047 Uiso 1 1 calc R U . . .
H10B H 0.201882 0.461073 0.816268 0.047 Uiso 1 1 calc R U . . .
H10C H 0.253080 0.413228 0.720027 0.047 Uiso 1 1 calc R U . . .
C11 C 0.8887(6) 0.69179(18) 0.4476(4) 0.0352(9) Uani 1 1 d . . . . .
H11A H 0.827523 0.710724 0.364813 0.053 Uiso 1 1 calc R U . . .
H11B H 0.984536 0.668261 0.430202 0.053 Uiso 1 1 calc R U . . .
H11C H 0.936174 0.721047 0.514992 0.053 Uiso 1 1 calc R U . . .
P1 P 0.81821(13) 0.68731(5) 1.03108(10) 0.0295(2) Uani 1 1 d . . . . .
F1 F 0.6711(4) 0.68025(14) 1.1146(3) 0.0543(8) Uani 1 1 d . . . . .
F2 F 0.9468(4) 0.64729(15) 1.1345(4) 0.0637(9) Uani 1 1 d . . . . .
F3 F 0.9628(4) 0.69295(18) 0.9481(3) 0.0670(10) Uani 1 1 d . . . . .
F4 F 0.8948(4) 0.74096(15) 1.1178(4) 0.0692(10) Uani 1 1 d . . . . .
F5 F 0.7376(4) 0.62992(17) 0.9529(4) 0.0802(13) Uani 1 1 d . . . . .
F6 F 0.6862(4) 0.72657(18) 0.9297(4) 0.0740(11) Uani 1 1 d . . . . .

loop_
_atom_site_aniso_label
_atom_site_aniso_U_11
_atom_site_aniso_U_22
_atom_site_aniso_U_33
_atom_site_aniso_U_23
_atom_site_aniso_U_13
_atom_site_aniso_U_12
Pd01 0.01905(15) 0.01971(15) 0.01774(15) -0.00192(10) 0.00261(10) 0.00072(10)
Cl1 0.0204(4) 0.0342(5) 0.0321(5) -0.0038(4) 0.0002(4) 0.0012(4)
O1 0.0184(12) 0.0302(14) 0.0333(15) 0.0028(11) 0.0019(11) -0.0039(10)
O2 0.0355(15) 0.0285(14) 0.0214(13) 0.0080(11) 0.0007(11) -0.0053(12)
N1 0.0209(14) 0.0187(14) 0.0154(13) -0.0010(11) 0.0008(11) 0.0006(11)
N2 0.0166(13) 0.0208(14) 0.0175(14) 0.0014(11) 0.0010(11) -0.0018(11)
N3 0.0261(15) 0.0214(14) 0.0197(14) -0.0018(11) 0.0066(12) -0.0012(12)
N4 0.0278(16) 0.0317(17) 0.0265(17) 0.0017(14) 0.0020(13) 0.0042(14)
N5 0.0190(14) 0.0215(14) 0.0209(14) 0.0006(11) 0.0030(12) -0.0005(11)
N6 0.0218(15) 0.0208(14) 0.0241(15) -0.0004(12) 0.0043(12) -0.0008(12)
C1 0.0276(18) 0.0181(16) 0.0164(16) -0.0014(13) 0.0055(13) 0.0004(14)
C2 0.0207(16) 0.0185(16) 0.0214(17) -0.0025(13) 0.0035(13) 0.0002(13)
C3 0.0212(16) 0.0179(15) 0.0180(16) -0.0013(13) 0.0049(13) 0.0018(13)
C4 0.0218(17) 0.0209(17) 0.0214(17) -0.0022(13) 0.0068(14) 0.0014(13)
C5 0.0266(18) 0.0246(18) 0.0251(18) 0.0038(14) 0.0048(15) -0.0014(15)
C6 0.0257(18) 0.032(2) 0.0249(18) 0.0015(16) 0.0060(15) 0.0032(15)
C7 0.0297(19) 0.0242(18) 0.0209(17) 0.0032(14) 0.0023(15) -0.0007(15)
C8 0.026(2) 0.035(2) 0.045(2) 0.0024(19) 0.0059(18) -0.0099(17)
C9 0.031(2) 0.043(2) 0.030(2) 0.0084(18) 0.0080(17) 0.0069(18)
C10 0.0222(18) 0.031(2) 0.040(2) 0.0000(17) 0.0043(16) -0.0031(15)
C11 0.047(3) 0.032(2) 0.0252(19) 0.0073(16) 0.0074(18) -0.0117(18)
P1 0.0245(5) 0.0376(6) 0.0260(5) -0.0051(4) 0.0054(4) 0.0054(4)
F1 0.0374(15) 0.068(2) 0.0636(19) 0.0077(16) 0.0239(14) -0.0018(14)
F2 0.0316(14) 0.064(2) 0.088(2) 0.0331(18) -0.0007(15) 0.0007(14)
F3 0.0428(17) 0.121(3) 0.0448(17) 0.0143(18) 0.0266(14) 0.0255(18)
F4 0.0555(19) 0.059(2) 0.099(3) -0.0413(19) 0.0286(19) -0.0160(16)
F5 0.0423(17) 0.090(3) 0.102(3) -0.064(2) 0.0044(18) 0.0016(17)
F6 0.0459(18) 0.110(3) 0.069(2) 0.048(2) 0.0195(16) 0.0352(19)

loop_
_atom_type_symbol
_atom_type_description
_atom_type_scat_dispersion_real
_atom_type_scat_dispersion_imag
_atom_type_scat_source
C C 0.0033 0.0016 'International Tables Vol C Tables 4.2.6.8 and 6.1.1.4'
H H 0.0000 0.0000 'International Tables Vol C Tables 4.2.6.8 and 6.1.1.4'
Cl Cl 0.1484 0.1585 'International Tables Vol C Tables 4.2.6.8 and 6.1.1.4'
F F 0.0171 0.0103 'International Tables Vol C Tables 4.2.6.8 and 6.1.1.4'
N N 0.0061 0.0033 'International Tables Vol C Tables 4.2.6.8 and 6.1.1.4'
O O 0.0106 0.0060 'International Tables Vol C Tables 4.2.6.8 and 6.1.1.4'
P P 0.1023 0.0942 'International Tables Vol C Tables 4.2.6.8 and 6.1.1.4'
Pd Pd -0.9988 1.0072 'International Tables Vol C Tables 4.2.6.8 and 6.1.1.4'

loop_
_geom_angle_atom_site_label_1
_geom_angle_atom_site_label_2
_geom_angle_atom_site_label_3
_geom_angle
_geom_angle_site_symmetry_1
_geom_angle_site_symmetry_3
_geom_angle_publ_flag
N1 Pd01 Cl1 175.49(8) . . ?
N4 Pd01 Cl1 85.97(10) . . ?
N4 Pd01 N1 98.48(12) . . ?
C2 Pd01 Cl1 96.54(10) . . ?
C2 Pd01 N1 78.99(13) . . ?
C2 Pd01 N4 177.02(14) . . ?
C4 O1 C8 116.5(3) . . ?
C1 O2 C11 116.2(3) . . ?
C1 N1 Pd01 131.5(2) . . ?
C3 N1 Pd01 115.3(2) . . ?
C3 N1 C1 113.2(3) . . ?
C2 N2 C3 118.9(3) . . ?
C2 N2 C7 111.6(3) . . ?
C7 N2 C3 129.5(3) . . ?
C1 N3 C4 115.0(3) . . ?
C6 N4 Pd01 173.9(3) . . ?
C3 N5 C4 112.2(3) . . ?
C2 N6 C5 110.6(3) . . ?
C2 N6 C10 128.2(3) . . ?
C5 N6 C10 121.2(3) . . ?
O2 C1 N1 115.3(3) . . ?
N3 C1 O2 120.0(3) . . ?
N3 C1 N1 124.7(3) . . ?
N2 C2 Pd01 113.7(2) . . ?
N6 C2 Pd01 141.6(3) . . ?
N6 C2 N2 104.6(3) . . ?
N1 C3 N2 113.0(3) . . ?
N5 C3 N1 128.0(3) . . ?
N5 C3 N2 119.0(3) . . ?
O1 C4 N3 119.1(3) . . ?
O1 C4 N5 114.2(3) . . ?
N3 C4 N5 126.6(3) . . ?
N6 C5 H5 126.1 . . ?
C7 C5 N6 107.9(3) . . ?
C7 C5 H5 126.1 . . ?
N4 C6 C9 178.8(4) . . ?
N2 C7 H7 127.3 . . ?
C5 C7 N2 105.3(3) . . ?
C5 C7 H7 127.3 . . ?
O1 C8 H8A 109.5 . . ?
O1 C8 H8B 109.5 . . ?
O1 C8 H8C 109.5 . . ?
H8A C8 H8B 109.5 . . ?
H8A C8 H8C 109.5 . . ?
H8B C8 H8C 109.5 . . ?
C6 C9 H9A 109.5 . . ?
C6 C9 H9B 109.5 . . ?
C6 C9 H9C 109.5 . . ?
H9A C9 H9B 109.5 . . ?
H9A C9 H9C 109.5 . . ?
H9B C9 H9C 109.5 . . ?
N6 C10 H10A 109.5 . . ?
N6 C10 H10B 109.5 . . ?
N6 C10 H10C 109.5 . . ?
H10A C10 H10B 109.5 . . ?
H10A C10 H10C 109.5 . . ?
H10B C10 H10C 109.5 . . ?
O2 C11 H11A 109.5 . . ?
O2 C11 H11B 109.5 . . ?
O2 C11 H11C 109.5 . . ?
H11A C11 H11B 109.5 . . ?
H11A C11 H11C 109.5 . . ?
H11B C11 H11C 109.5 . . ?
F1 P1 F5 86.2(2) . . ?
F2 P1 F1 90.42(18) . . ?
F2 P1 F5 88.0(2) . . ?
F3 P1 F1 178.9(2) . . ?
F3 P1 F2 89.13(18) . . ?
F3 P1 F5 92.7(2) . . ?
F3 P1 F6 92.28(18) . . ?
F4 P1 F1 90.33(18) . . ?
F4 P1 F2 89.0(2) . . ?
F4 P1 F3 90.7(2) . . ?
F4 P1 F5 175.5(2) . . ?
F4 P1 F6 91.4(2) . . ?
F6 P1 F1 88.17(17) . . ?
F6 P1 F2 178.53(19) . . ?
F6 P1 F5 91.5(2) . . ?

loop_
_geom_bond_atom_site_label_1
_geom_bond_atom_site_label_2
_geom_bond_distance
_geom_bond_site_symmetry_2
_geom_bond_publ_flag
Pd01 Cl1 2.2703(10) . ?
Pd01 N1 2.071(3) . ?
Pd01 N4 2.042(3) . ?
Pd01 C2 1.983(4) . ?
O1 C4 1.314(4) . ?
O1 C8 1.456(5) . ?
O2 C1 1.315(4) . ?
O2 C11 1.470(5) . ?
N1 C1 1.352(5) . ?
N1 C3 1.340(4) . ?
N2 C2 1.376(4) . ?
N2 C3 1.390(4) . ?
N2 C7 1.381(5) . ?
N3 C1 1.311(5) . ?
N3 C4 1.324(5) . ?
N4 C6 1.141(5) . ?
N5 C3 1.304(5) . ?
N5 C4 1.345(5) . ?
N6 C2 1.326(5) . ?
N6 C5 1.402(5) . ?
N6 C10 1.469(5) . ?
C5 H5 0.9500 . ?
C5 C7 1.343(5) . ?
C6 C9 1.440(5) . ?
C7 H7 0.9500 . ?
C8 H8A 0.9800 . ?
C8 H8B 0.9800 . ?
C8 H8C 0.9800 . ?
C9 H9A 0.9800 . ?
C9 H9B 0.9800 . ?
C9 H9C 0.9800 . ?
C10 H10A 0.9800 . ?
C10 H10B 0.9800 . ?
C10 H10C 0.9800 . ?
C11 H11A 0.9800 . ?
C11 H11B 0.9800 . ?
C11 H11C 0.9800 . ?
P1 F1 1.601(3) . ?
P1 F2 1.586(3) . ?
P1 F3 1.577(3) . ?
P1 F4 1.568(3) . ?
P1 F5 1.608(3) . ?
P1 F6 1.579(3) . ?

loop_
_geom_torsion_atom_site_label_1
_geom_torsion_atom_site_label_2
_geom_torsion_atom_site_label_3
_geom_torsion_atom_site_label_4
_geom_torsion
_geom_torsion_site_symmetry_1
_geom_torsion_site_symmetry_2
_geom_torsion_site_symmetry_3
_geom_torsion_site_symmetry_4
_geom_torsion_publ_flag
Pd01 N1 C1 O2 -4.0(5) . . . . ?
Pd01 N1 C1 N3 176.4(3) . . . . ?
Pd01 N1 C3 N2 -2.1(4) . . . . ?
Pd01 N1 C3 N5 178.8(3) . . . . ?
N6 C5 C7 N2 0.0(4) . . . . ?
C1 N1 C3 N2 179.3(3) . . . . ?
C1 N1 C3 N5 0.3(5) . . . . ?
C1 N3 C4 O1 178.6(3) . . . . ?
C1 N3 C4 N5 -1.0(5) . . . . ?
C2 N2 C3 N1 0.1(4) . . . . ?
C2 N2 C3 N5 179.3(3) . . . . ?
C2 N2 C7 C5 -0.2(4) . . . . ?
C2 N6 C5 C7 0.3(4) . . . . ?
C3 N1 C1 O2 174.3(3) . . . . ?
C3 N1 C1 N3 -5.3(5) . . . . ?
C3 N2 C2 Pd01 2.0(4) . . . . ?
C3 N2 C2 N6 -177.6(3) . . . . ?
C3 N2 C7 C5 177.4(3) . . . . ?
C3 N5 C4 O1 177.2(3) . . . . ?
C3 N5 C4 N3 -3.2(5) . . . . ?
C4 N3 C1 O2 -173.9(3) . . . . ?
C4 N3 C1 N1 5.7(5) . . . . ?
C4 N5 C3 N1 3.6(5) . . . . ?
C4 N5 C3 N2 -175.4(3) . . . . ?
C5 N6 C2 Pd01 -179.7(3) . . . . ?
C5 N6 C2 N2 -0.3(4) . . . . ?
C7 N2 C2 Pd01 179.9(2) . . . . ?
C7 N2 C2 N6 0.3(4) . . . . ?
C7 N2 C3 N1 -177.4(3) . . . . ?
C7 N2 C3 N5 1.8(5) . . . . ?
C8 O1 C4 N3 4.9(5) . . . . ?
C8 O1 C4 N5 -175.5(3) . . . . ?
C10 N6 C2 Pd01 1.5(7) . . . . ?
C10 N6 C2 N2 -179.1(3) . . . . ?
C10 N6 C5 C7 179.1(3) . . . . ?
C11 O2 C1 N1 -172.8(3) . . . . ?
C11 O2 C1 N3 6.8(5) . . . . ?
